data_9005635
loop_
_publ_author_name
'Ballirano, P.'
'Bellatreccia, F.'
'Grubessi, O.'

_publ_section_title
;
 New crystal-chemical and structural data of dietrichite,
 ideally ZnAl2(SO4)4*22H2O, a member of the halotrichite group
;
_journal_name_full 'European Journal of Mineralogy'
_journal_page_first 1043
_journal_page_last 1049
_journal_paper_doi 10.1127/0935-1221/2003/0015-1043
_journal_volume 15
_journal_year 2003
_chemical_formula_sum 'Al1.97 H44 O38 S4 Zn0.954'
_chemical_name_mineral Dietrichite
_space_group_IT_number 14
_symmetry_space_group_name_Hall '-P 2ybc'
_symmetry_space_group_name_H-M 'P 1 21/c 1'
_cell_angle_alpha 90
_cell_angle_beta 100.436
_cell_angle_gamma 90
_cell_formula_units_Z 4
_cell_length_a 6.1757
_cell_length_b 24.262
_cell_length_c 21.206
_cell_volume 3124.837
_database_code_amcsd 0007025
_exptl_crystal_density_diffrn 1.905
_cod_original_cell_volume 3124.836
_cod_original_formula_sum 'Zn.954 Al1.97 S4 O38 H44'
_cod_database_code 9005635

loop_
_space_group_symop_operation_xyz
x,y,z
x,1/2-y,1/2+z
-x,1/2+y,1/2-z
-x,-y,-z

loop_
_atom_site_label
_atom_site_fract_x
_atom_site_fract_y
_atom_site_fract_z
_atom_site_occupancy
_atom_site_U_iso_or_equiv
_atom_site_type_symbol
_atom_site_attached_hydrogens
Zn 0.37000 0.59570 0.08030 0.95400 0.01400 Zn 0
Al(1) 0.44100 0.61280 0.42420 0.97000 0.01600 Al 0
Al(2) 0.69200 0.34540 0.19570 1.02000 0.01600 Al 0
S(1) 0.08700 0.24310 0.52610 1.00000 0.01800 S 0
S(2) 0.96400 0.46440 0.38860 1.00000 0.01800 S 0
S(3) 0.14000 0.19610 0.25710 1.00000 0.01800 S 0
S(4) 0.16500 0.47450 0.10450 1.00000 0.01800 S 0
O(1) 0.13600 0.21400 0.46940 1.00000 0.03500 O 0
O(2) 0.01700 0.29990 0.50800 1.00000 0.03500 O 0
O(3) -0.08900 0.21460 0.55100 1.00000 0.03500 O 0
O(4) 0.28700 0.24400 0.57620 1.00000 0.03500 O 0
O(5) 0.99300 0.43600 0.32930 1.00000 0.03500 O 0
O(6) 0.89400 0.52170 0.37200 1.00000 0.03500 O 0
O(7) 0.79300 0.43600 0.41700 1.00000 0.03500 O 0
O(8) 0.17300 0.46460 0.43520 1.00000 0.03500 O 0
O(9) 0.13200 0.18800 0.32570 1.00000 0.03500 O 0
O(10) 0.22000 0.25280 0.24900 1.00000 0.03500 O 0
O(11) -0.08200 0.18840 0.21800 1.00000 0.03500 O 0
O(12) 0.29400 0.15600 0.23600 1.00000 0.03500 O 0
O(13) 0.15700 0.44260 0.16390 1.00000 0.03500 O 0
O(14) 0.23600 0.43830 0.05600 1.00000 0.03500 O 0
O(15) -0.05700 0.49620 0.07900 1.00000 0.03500 O 0
O(16) 0.32300 0.52070 0.12000 1.00000 0.03500 O 0
Wat(1) 0.69700 0.58600 0.12200 1.00000 0.03500 O 2
Wat(2) 0.32400 0.63400 0.16500 1.00000 0.03500 O 2
Wat(3) 0.43400 0.67300 0.04300 1.00000 0.03500 O 2
Wat(4) 0.04400 0.60900 0.04400 1.00000 0.03500 O 2
Wat(5) 0.40600 0.55900 -0.00400 1.00000 0.03500 O 2
Wat(6) 0.49100 0.55900 0.36600 1.00000 0.03500 O 2
Wat(7) 0.15300 0.62000 0.37500 1.00000 0.03500 O 2
Wat(8) 0.53600 0.66800 0.37100 1.00000 0.03500 O 2
Wat(9) 0.36800 0.66900 0.48000 1.00000 0.03500 O 2
Wat(10) 0.73300 0.60600 0.47200 1.00000 0.03500 O 2
Wat(11) 0.35700 0.56000 0.47800 1.00000 0.03500 O 2
Wat(12) 0.52900 0.34800 0.11200 1.00000 0.03500 O 2
Wat(13) 0.94300 0.31700 0.16800 1.00000 0.03500 O 2
Wat(14) 0.60300 0.27100 0.20800 1.00000 0.03500 O 2
Wat(15) 0.83900 0.34400 0.28100 1.00000 0.03500 O 2
Wat(16) 0.44400 0.37200 0.22400 1.00000 0.03500 O 2
Wat(17) 0.78500 0.41800 0.18700 1.00000 0.03500 O 2
Wat(18) 0.80800 0.25900 0.36400 1.00000 0.03500 O 2
Wat(19) 0.19900 0.54000 0.26400 1.00000 0.03500 O 2
Wat(20) 0.66500 0.50700 0.23400 1.00000 0.03500 O 2
Wat(21) 0.40500 0.38900 0.34600 1.00000 0.03500 O 2
Wat(22) 0.41600 0.29100 0.41300 1.00000 0.03500 O 2

loop_
_cod_changelog_entry_id
_cod_changelog_entry_author
_cod_changelog_entry_date
_cod_changelog_entry_text
1
;cod-tools version 3.8.0
Id: cif_guess_AMCSD_atom_types 9581 2023-05-17 12:35:41Z saulius
;
2023-05-23T09:18:08+03:00
;Derived atom types and hydrogen counts
from atom names that follow the AMCSD naming convention
(Wat == water, O-H == hydroxyl).
;

loop_
_cod_related_entry_id
_cod_related_entry_database
_cod_related_entry_code
1 AMCSD 0007025
